data_8101334
loop_
_publ_author_name
'Hueso-Ure\~na, Francisco'
'Moreno-Carretero, Miguel N.'
'Pe\~nas-Chamorro, Antonio L.'
'Debaerdemaeker, Tony'
'Esteve, Vicente'
'Amig\'o, Jos\'e M.'

_publ_section_title
;
Crystal structure of mer-triaqua-[6-amino-5-formyl-1,3-dimethyluracilate 
benzoylhydrazone-N,N',O] chromium(II) nitrate, C~14~H~20~CrN~7~O~12~
;
_journal_issue 4
_journal_name_full 'Zeitschrift f\"ur Kristallographie - New Crystal Structures'
_journal_page_first 519
_journal_page_last 520
_journal_volume 215
_journal_year 2000
_chemical_formula_sum 'C14 H20 Cr N7 O12'
_chemical_formula_weight 530.37
_space_group_IT_number 2
_symmetry_cell_setting triclinic
_symmetry_space_group_name_Hall '-P 1'
_symmetry_space_group_name_H-M 'P -1'
_cell_angle_alpha 104.690(17)
_cell_angle_beta 93.526(18)
_cell_angle_gamma 90.837(19)
_cell_formula_units_Z 2
_cell_length_a 7.0003(12)
_cell_length_b 11.863(2)
_cell_length_c 13.031(2)
_cell_measurement_temperature 293(2)
_cell_volume 1044.3(3)
_diffrn_ambient_temperature 293(2)
_exptl_crystal_density_diffrn 1.687
_cod_depositor_comments
;
The following automatic conversions were performed:
'_geom_bond_publ_flag' value 'Y' changed to 'y' according to
'/home/saulius/struct/CIF-dictionaries/cif_core.dic' dictionary named
'cif_core.dic' version 2.4.1 from 2010-06-29 (35
times).

'_geom_bond_publ_flag' value 'N' changed to 'n' according to
'/home/saulius/struct/CIF-dictionaries/cif_core.dic' dictionary named
'cif_core.dic' version 2.4.1 from 2010-06-29 (20 times).

Automatic conversion script
Id: cif_fix_enum 1527 2010-12-29 10:47:43Z saulius 
;
_cod_database_code 8101334

loop_
_symmetry_equiv_pos_as_xyz
'x, y, z'
'-x, -y, -z'

loop_
_atom_site_label
_atom_site_type_symbol
_atom_site_fract_x
_atom_site_fract_y
_atom_site_fract_z
_atom_site_U_iso_or_equiv
_atom_site_adp_type
_atom_site_occupancy
_atom_site_symmetry_multiplicity
_atom_site_Wyckoff_symbol
_atom_site_calc_flag
_atom_site_refinement_flags
_atom_site_disorder_assembly
_atom_site_disorder_group
Cr Cr 0.63253(10) 0.45541(5) 0.71549(4) 0.0252(2) Uani 1 2 i d . . .
N6 N 0.6318(4) 0.6088(2) 0.81351(17) 0.0149(6) Uani 1 2 i d . . .
H6 H 0.5764 0.6107 0.8710 0.018 Uiso 1 2 i calc R . .
O52 O 0.6626(4) 0.3193(2) 0.60073(17) 0.0308(6) Uani 1 2 i d . . .
N51 N 0.7187(5) 0.5309(2) 0.6065(2) 0.0248(7) Uani 1 2 i d . . .
N52 N 0.7304(5) 0.4529(2) 0.5062(2) 0.0263(7) Uani 1 2 i d . . .
H52 H 0.7550 0.4725 0.4491 0.032 Uiso 1 2 i calc R . .
O1A O 1.2464(6) 0.5085(3) 0.9503(3) 0.0607(10) Uani 1 2 i d . . .
O1B O 1.0763(6) 0.2401(3) 0.7352(2) 0.0576(10) Uani 1 2 i d . . .
O3B O 1.0218(6) 0.1026(2) 0.5926(2) 0.0565(10) Uani 1 2 i d . . .
O4 O 0.8641(5) 0.8820(3) 0.6319(2) 0.0484(8) Uani 1 2 i d . . .
N1A N 1.1827(6) 0.6066(3) 0.9616(3) 0.0419(9) Uani 1 2 i d . . .
N2B N 1.0821(6) 0.2006(3) 0.6377(2) 0.0365(9) Uani 1 2 i d . . .
N1 N 0.7108(5) 0.7928(3) 0.8993(2) 0.0311(8) Uani 1 2 i d . . .
O2 O 0.7644(6) 0.9824(2) 0.9868(2) 0.0552(10) Uani 1 2 i d . . .
O2B O 1.1508(6) 0.2643(3) 0.5846(2) 0.0571(10) Uani 1 2 i d . . .
O2A O 1.2288(6) 0.6860(3) 1.0425(2) 0.0609(10) Uani 1 2 i d . . .
C5B C 0.7244(7) 0.1701(4) 0.2278(3) 0.0396(11) Uani 1 2 i d . . .
H5B H 0.766(7) 0.182(4) 0.167(3) 0.047 Uiso 1 2 i d . . .
C51 C 0.7651(6) 0.6400(3) 0.6166(3) 0.0254(8) Uani 1 2 i d . . .
H51 H 0.812(6) 0.657(3) 0.556(3) 0.031 Uiso 1 2 i d . . .
N3 N 0.8139(5) 0.9307(2) 0.8107(2) 0.0288(7) Uani 1 2 i d . . .
C2B C 0.6359(7) 0.1364(3) 0.4223(3) 0.0357(10) Uani 1 2 i d . . .
H2B H 0.601(7) 0.126(4) 0.484(3) 0.043 Uiso 1 2 i d . . .
C6 C 0.6981(6) 0.7060(3) 0.8076(2) 0.0262(8) Uani 1 2 i d . . .
C4B C 0.6649(7) 0.0618(4) 0.2358(3) 0.0431(12) Uani 1 2 i d . . .
H4B H 0.649(7) 0.000(4) 0.184(4) 0.052 Uiso 1 2 i d . . .
O3A O 1.0739(6) 0.6298(3) 0.8913(3) 0.0649(11) Uani 1 2 i d . . .
C3B C 0.6219(7) 0.0441(4) 0.3332(3) 0.0425(11) Uani 1 2 i d . . .
H3B H 0.565(7) -0.026(4) 0.344(3) 0.051 Uiso 1 2 i d . . .
C52 C 0.6983(6) 0.3452(3) 0.5126(2) 0.0257(8) Uani 1 2 i d . . .
C6B C 0.7418(6) 0.2629(4) 0.3171(3) 0.0326(9) Uani 1 2 i d . . .
H6B H 0.772(7) 0.332(4) 0.314(3) 0.039 Uiso 1 2 i d . . .
C2 C 0.7638(7) 0.9076(3) 0.9051(3) 0.0345(10) Uani 1 2 i d . . .
C1B C 0.6960(6) 0.2477(3) 0.4157(3) 0.0289(9) Uani 1 2 i d . . .
C3 C 0.8617(9) 1.0538(4) 0.8158(4) 0.0430(12) Uani 1 2 i d . . .
H31 H 0.761(9) 1.074(4) 0.769(4) 0.065 Uiso 1 2 i d . . .
H32 H 0.962(9) 1.058(5) 0.793(4) 0.065 Uiso 1 2 i d . . .
H33 H 0.846(8) 1.103(5) 0.880(4) 0.065 Uiso 1 2 i d . . .
C5 C 0.7590(6) 0.7302(3) 0.7131(2) 0.0246(8) Uani 1 2 i d . . .
C4 C 0.8144(6) 0.8476(3) 0.7165(2) 0.0249(8) Uani 1 2 i d . . .
C1 C 0.6635(10) 0.7668(4) 0.9997(3) 0.0532(16) Uani 1 2 i d . . .
H11 H 0.646(9) 0.692(5) 0.997(4) 0.080 Uiso 1 2 i d . . .
H12 H 0.762(10) 0.792(5) 1.043(5) 0.080 Uiso 1 2 i d . . .
H13 H 0.564(10) 0.803(6) 1.015(5) 0.080 Uiso 1 2 i d . . .
OW1 O 0.3601(5) 0.4622(3) 0.6663(2) 0.0322(7) Uani 1 2 i d . . .
H1W1 H 0.299(7) 0.405(4) 0.651(3) 0.039 Uiso 1 2 i d . . .
H2W1 H 0.333(8) 0.486(5) 0.635(4) 0.039 Uiso 1 2 i d . . .
OW2 O 0.5267(6) 0.3762(3) 0.8199(2) 0.0380(8) Uani 1 2 i d . . .
H1W2 H 0.441(8) 0.405(4) 0.844(4) 0.046 Uiso 1 2 i d . . .
H2W2 H 0.605(8) 0.364(4) 0.861(4) 0.046 Uiso 1 2 i d . . .
OW3 O 0.8953(5) 0.4426(3) 0.7712(2) 0.0438(8) Uani 1 2 i d . . .
H1W3 H 0.941(8) 0.382(5) 0.749(4) 0.053 Uiso 1 2 i d . . .
H2W3 H 0.962(8) 0.492(5) 0.806(4) 0.053 Uiso 1 2 i d . . .

loop_
_atom_site_aniso_label
_atom_site_aniso_U_11
_atom_site_aniso_U_22
_atom_site_aniso_U_33
_atom_site_aniso_U_23
_atom_site_aniso_U_13
_atom_site_aniso_U_12
Cr 0.0381(4) 0.0204(3) 0.0154(3) 0.0017(2) 0.0017(2) -0.0047(2)
N6 0.0277(19) 0.0097(12) 0.0067(10) 0.0001(9) 0.0068(10) -0.0074(11)
O52 0.049(2) 0.0224(13) 0.0195(11) 0.0029(9) 0.0053(11) -0.0032(12)
N51 0.035(2) 0.0207(15) 0.0159(13) 0.0003(11) 0.0022(12) -0.0038(13)
N52 0.041(2) 0.0232(15) 0.0118(12) -0.0013(11) 0.0050(12) -0.0031(13)
O1A 0.087(3) 0.0412(19) 0.0549(19) 0.0114(15) 0.0104(18) 0.0209(18)
O1B 0.111(3) 0.0363(17) 0.0256(14) 0.0073(12) 0.0115(16) -0.0029(17)
O3B 0.100(3) 0.0272(16) 0.0397(16) 0.0038(12) 0.0067(16) -0.0185(16)
O4 0.063(3) 0.0413(17) 0.0417(16) 0.0099(13) 0.0107(15) -0.0064(15)
N1A 0.044(3) 0.038(2) 0.0432(19) 0.0109(16) -0.0024(17) -0.0039(17)
N2B 0.055(3) 0.0260(17) 0.0279(16) 0.0054(13) 0.0074(15) 0.0015(16)
N1 0.048(2) 0.0243(16) 0.0186(13) 0.0015(11) 0.0049(13) -0.0087(14)
O2 0.101(3) 0.0302(16) 0.0264(14) -0.0104(11) 0.0204(15) -0.0157(16)
O2B 0.096(3) 0.0451(18) 0.0297(14) 0.0091(13) 0.0095(16) -0.0336(18)
O2A 0.083(3) 0.0425(19) 0.0482(18) 0.0001(15) -0.0203(18) -0.0019(18)
C5B 0.041(3) 0.047(3) 0.0246(18) -0.0021(17) 0.0064(17) 0.010(2)
C51 0.034(3) 0.0224(18) 0.0184(15) 0.0029(13) 0.0037(15) -0.0053(15)
N3 0.041(2) 0.0161(15) 0.0256(14) -0.0021(11) 0.0059(13) -0.0056(13)
C2B 0.048(3) 0.026(2) 0.0289(19) -0.0007(15) 0.0056(18) 0.0000(18)
C6 0.032(3) 0.0290(19) 0.0145(15) -0.0008(13) 0.0026(14) -0.0014(16)
C4B 0.050(3) 0.039(2) 0.028(2) -0.0149(17) -0.0011(18) 0.010(2)
O3A 0.074(3) 0.051(2) 0.067(2) 0.0206(17) -0.036(2) -0.0083(18)
C3B 0.046(3) 0.026(2) 0.049(2) -0.0022(18) 0.000(2) -0.0032(19)
C52 0.029(3) 0.0233(18) 0.0211(16) -0.0001(13) 0.0003(14) -0.0007(15)
C6B 0.037(3) 0.033(2) 0.0247(18) 0.0003(15) 0.0055(16) 0.0066(18)
C2 0.048(3) 0.027(2) 0.0259(18) 0.0005(15) 0.0086(17) -0.0074(18)
C1B 0.032(3) 0.0244(19) 0.0258(17) -0.0022(14) 0.0010(15) 0.0024(16)
C3 0.067(4) 0.020(2) 0.039(2) -0.0005(17) 0.014(2) -0.007(2)
C5 0.033(3) 0.0188(17) 0.0197(15) 0.0006(13) 0.0047(14) -0.0039(14)
C4 0.028(3) 0.0235(18) 0.0213(16) 0.0023(13) 0.0032(14) -0.0025(15)
C1 0.100(5) 0.035(3) 0.0198(19) -0.0026(18) 0.018(2) -0.017(3)
OW1 0.041(2) 0.0281(16) 0.0274(14) 0.0095(11) -0.0031(13) -0.0100(13)
OW2 0.052(3) 0.0382(17) 0.0270(15) 0.0132(12) 0.0044(13) -0.0016(15)
OW3 0.051(2) 0.0337(17) 0.0377(16) -0.0051(13) -0.0081(14) 0.0039(15)

loop_
_geom_bond_atom_site_label_1
_geom_bond_atom_site_label_2
_geom_bond_distance
_geom_bond_site_symmetry_2
_geom_bond_publ_flag
Cr O52 1.926(2) . y
Cr N6 1.940(2) . y
Cr OW3 1.958(4) . y
Cr N51 1.979(3) . y
Cr OW1 1.984(4) . y
Cr OW2 2.008(3) . y
N6 C6 1.259(4) . y
N6 H6 0.8600 . n
O52 C52 1.299(4) . y
N51 C51 1.302(4) . y
N51 N52 1.406(3) . y
N52 C52 1.319(4) . y
N52 H52 0.8600 . n
O1A N1A 1.229(4) . y
O1B N2B 1.241(4) . y
O3B N2B 1.218(4) . y
O4 C4 1.332(4) . y
N1A O3A 1.242(4) . y
N1A O2A 1.243(4) . y
N2B O2B 1.256(4) . y
N1 C6 1.363(4) . y
N1 C2 1.388(5) . y
N1 C1 1.474(5) . y
O2 C2 1.201(4) . y
C5B C4B 1.376(7) . y
C5B C6B 1.382(5) . y
C5B H5B 0.90(4) . n
C51 C5 1.433(4) . y
C51 H51 0.93(4) . n
N3 C4 1.366(4) . y
N3 C2 1.391(4) . y
N3 C3 1.477(5) . y
C2B C3B 1.377(5) . y
C2B C1B 1.405(6) . y
C2B H2B 0.89(4) . n
C6 C5 1.422(5) . y
C4B C3B 1.388(6) . y
C4B H4B 0.86(5) . n
C3B H3B 0.97(5) . n
C52 C1B 1.479(4) . y
C6B C1B 1.397(5) . y
C6B H6B 0.86(4) . n
C3 H31 0.98(6) . n
C3 H32 0.79(6) . n
C3 H33 0.90(5) . n
C5 C4 1.428(5) . y
C1 H11 0.88(6) . n
C1 H12 0.87(7) . n
C1 H13 0.83(6) . n
OW1 H1W1 0.78(5) . n
OW1 H2W1 0.58(5) . n
OW2 H1W2 0.74(5) . n
OW2 H2W2 0.79(5) . n
OW3 H1W3 0.79(5) . n
OW3 H2W3 0.78(5) . n
